data_1569310
loop_
_publ_author_name
'Garc&#xed;a-Romero, &#xc1;lvaro'
'Miguel, Daniel'
'Wright, Dominic S.'
'&#xc1;lvarez, Celedonio M'
'Garc&#xed;a-Rodr&#xed;guez, Ra&#xfa;l'

_publ_section_title
;
 Structural and dimensional control of porphyrin capsules using Group 15
 tris(3-pyridyl) linkers.
;
_journal_issue 24
_journal_name_full 'Chemical science'
_journal_page_first 6522
_journal_page_last 6530
_journal_paper_doi 10.1039/d3sc02151c
_journal_volume 14
_journal_year 2023
_chemical_formula_moiety 'C162 H108 Mg3 N18 Sb2, 5(C H Cl3)'
_chemical_formula_sum 'C167 H113 Cl15 Mg3 N18 Sb2'
_chemical_formula_weight 3219.93
_space_group_crystal_system trigonal
_space_group_IT_number 148
_space_group_name_Hall '-R 3'
_space_group_name_H-M_alt 'R -3 :H'
_atom_sites_solution_hydrogens geom
_atom_sites_solution_primary dual
_audit_creation_date 2022-06-05
_audit_creation_method
;
Olex2 1.3
(compiled 2020.11.12 svn.r5f609507 for OlexSys, GUI svn.r6408)
;
_audit_update_record
;
2022-08-10 deposited with the CCDC.	2023-05-17 downloaded from the CCDC.
;
_cell_angle_alpha 90
_cell_angle_beta 90
_cell_angle_gamma 120
_cell_formula_units_Z 3
_cell_length_a 20.9301(8)
_cell_length_b 20.9301(8)
_cell_length_c 37.6852(17)
_cell_measurement_reflns_used 2233
_cell_measurement_temperature 219.9(2)
_cell_measurement_theta_max 24.1020
_cell_measurement_theta_min 3.0070
_cell_volume 14297.0(10)
_computing_cell_refinement 'CrysAlisPro 1.171.38.46 (Rigaku OD, 2015)'
_computing_data_collection 'CrysAlisPro 1.171.38.46 (Rigaku OD, 2015)'
_computing_data_reduction 'CrysAlisPro 1.171.38.46 (Rigaku OD, 2015)'
_computing_molecular_graphics 'Olex2 1.3 (Dolomanov et al., 2009)'
_computing_publication_material 'Olex2 1.3 (Dolomanov et al., 2009)'
_computing_structure_refinement 'SHELXL 2018/3 (Sheldrick, 2015)'
_computing_structure_solution 'XT  (Sheldrick, 2015)'
_diffrn_ambient_temperature 219.9(2)
_diffrn_detector_area_resol_mean 10.4757
_diffrn_detector_type Atlas
_diffrn_measured_fraction_theta_full 0.998
_diffrn_measured_fraction_theta_max 0.997
_diffrn_measurement_details
;
List of Runs (angles in degrees, time in seconds):

  # Type    Start    End  Width  t~exp~   \w     \q     \k     \f   Frames
#--------------------------------------------------------------------------
  1  \w    -19.00  79.00   1.00   20.00    --   12.36  77.00-180.00   98
;
_diffrn_measurement_device 'four-circle diffractometer'
_diffrn_measurement_device_type 'SuperNova, Dual, Cu at zero, Atlas'
_diffrn_measurement_method '\w scans'
_diffrn_radiation_type MoK\a
_diffrn_radiation_wavelength 0.71073
_diffrn_reflns_av_R_equivalents 0.0464
_diffrn_reflns_av_unetI/netI 0.0952
_diffrn_reflns_Laue_measured_fraction_full 0.998
_diffrn_reflns_Laue_measured_fraction_max 0.997
_diffrn_reflns_limit_h_max 24
_diffrn_reflns_limit_h_min -12
_diffrn_reflns_limit_k_max 18
_diffrn_reflns_limit_k_min -22
_diffrn_reflns_limit_l_max 44
_diffrn_reflns_limit_l_min -38
_diffrn_reflns_number 10644
_diffrn_reflns_point_group_measured_fraction_full 0.998
_diffrn_reflns_point_group_measured_fraction_max 0.997
_diffrn_reflns_theta_full 24.720
_diffrn_reflns_theta_max 24.720
_diffrn_reflns_theta_min 2.927
_exptl_absorpt_coefficient_mu 0.551
_exptl_absorpt_correction_T_max 1.000
_exptl_absorpt_correction_T_min 0.679
_exptl_absorpt_correction_type gaussian
_exptl_absorpt_process_details
;
CrysAlisPro 1.171.38.46 (Rigaku Oxford Diffraction, 2015)
Numerical absorption correction based on gaussian integration over
			a multifaceted crystal model
Empirical absorption correction using spherical harmonics,
 implemented in SCALE3 ABSPACK scaling algorithm.
;
_exptl_crystal_colour violet
_exptl_crystal_colour_primary violet
_exptl_crystal_density_diffrn 1.122
_exptl_crystal_description block
_exptl_crystal_F_000 4902
_exptl_crystal_size_max 0.37
_exptl_crystal_size_mid 0.298
_exptl_crystal_size_min 0.13
_refine_diff_density_max 0.863
_refine_diff_density_min -0.551
_refine_diff_density_rms 0.082
_refine_ls_extinction_method none
_refine_ls_goodness_of_fit_ref 0.975
_refine_ls_hydrogen_treatment constr
_refine_ls_matrix_type full
_refine_ls_number_parameters 328
_refine_ls_number_reflns 5421
_refine_ls_number_restraints 39
_refine_ls_restrained_S_all 0.979
_refine_ls_R_factor_all 0.0968
_refine_ls_R_factor_gt 0.0583
_refine_ls_shift/su_max 0.001
_refine_ls_shift/su_mean 0.000
_refine_ls_structure_factor_coef Fsqd
_refine_ls_weighting_details 'w=1/[\s^2^(Fo^2^)+(0.1007P)^2^] where P=(Fo^2^+2Fc^2^)/3'
_refine_ls_weighting_scheme calc
_refine_ls_wR_factor_gt 0.1567
_refine_ls_wR_factor_ref 0.1727
_reflns_Friedel_coverage 0.000
_reflns_number_gt 3404
_reflns_number_total 5421
_reflns_threshold_expression 'I > 2\s(I)'
_cod_data_source_file d3sc02151c2.cif
_cod_data_source_block 1Mg
_cod_original_cell_volume 14297.0(13)
_cod_original_sg_symbol_H-M 'R -3'
_cod_database_code 1569310
_shelx_shelxl_version_number 2018/3
_shelx_space_group_comment
;
The symmetry employed for this shelxl refinement is uniquely defined
by the following loop, which should always be used as a source of
symmetry information in preference to the above space-group names.
They are only intended as comments.
;
_shelx_estimated_absorpt_t_max 0.932
_shelx_estimated_absorpt_t_min 0.822
_olex2_refinement_description
;
1. Fixed Uiso
 At 1.2 times of:
  All C(H) groups
2. Restrained distances
 C2S-Cl3S \\sim C2S-Cl4S \\sim C2S-Cl2S
 with sigma of 0.02
 Cl3S-Cl4S \\sim Cl4S-Cl2S \\sim Cl2S-Cl3S
 with sigma of 0.04
3. Uiso/Uaniso restraints and constraints
Cl2S \\sim Cl3S \\sim Cl4S \\sim C2S: within 2A with sigma of 0.04 and sigma
for terminal atoms of 0.08 within 2A
4. Rigid body (RIGU) restrains
 Cl2S, Cl3S, Cl4S, C2S
 with sigma for 1-2 distances of 0.004 and sigma for 1-3 distances of 0.004
5. Others
 Fixed Sof: Cl2S(0.5) Cl3S(0.5) Cl4S(0.5) C2S(0.5) H2S(0.5)
6.a Ternary CH refined with riding coordinates:
 C2S(H2S), C1S(H1S)
6.b Aromatic/amide H refined with riding coordinates:
 C2(H2), C3(H3), C4(H4), C5(H5), C7(H7), C8(H8), C12(H12), C13(H13), C17(H17),
 C18(H18), C19(H19), C20(H20), C21(H21), C23(H23), C24(H24), C25(H25), C26(H26),
  C27(H27)
;
_smtbx_masks_special_details
;
A solvent mask was calculated and 537 electrons were found in a volume of 3105 cubic angstroms in 2 voids per unit cell. 
This is consistent with roughly 3 CHCl3 molecules per Formula Unit which account for 522 electrons (9 CHCl3 molecules per unit cell). 
The crystals were observed to lose solvent very quickly during the preparation of the sample, and therefore the exact amount of CHCl3 is expected to vary among crystals due to partial loss of CHCl3
;
_smtbx_masks_void_probe_radius 1.2
_smtbx_masks_void_truncation_radius 1.2
_olex2_submission_special_instructions 'No special instructions were received'
_oxdiff_exptl_absorpt_empirical_details
;
Empirical correction (ABSPACK) includes:
- Absorption correction using spherical harmonics
- Frame scaling
;

loop_
_space_group_symop_operation_xyz
'x, y, z'
'-y, x-y, z'
'-x+y, -x, z'
'x+2/3, y+1/3, z+1/3'
'-y+2/3, x-y+1/3, z+1/3'
'-x+y+2/3, -x+1/3, z+1/3'
'x+1/3, y+2/3, z+2/3'
'-y+1/3, x-y+2/3, z+2/3'
'-x+y+1/3, -x+2/3, z+2/3'
'-x, -y, -z'
'y, -x+y, -z'
'x-y, x, -z'
'-x+2/3, -y+1/3, -z+1/3'
'y+2/3, -x+y+1/3, -z+1/3'
'x-y+2/3, x+1/3, -z+1/3'
'-x+1/3, -y+2/3, -z+2/3'
'y+1/3, -x+y+2/3, -z+2/3'
'x-y+1/3, x+2/3, -z+2/3'

loop_
_atom_site_label
_atom_site_type_symbol
_atom_site_fract_x
_atom_site_fract_y
_atom_site_fract_z
_atom_site_U_iso_or_equiv
_atom_site_adp_type
_atom_site_occupancy
_atom_site_site_symmetry_order
_atom_site_calc_flag
_atom_site_refinement_flags_posn
_atom_site_refinement_flags_adp
_atom_site_refinement_flags_occupancy
_atom_site_disorder_assembly
_atom_site_disorder_group
Sb1 Sb 0.666667 0.333333 0.63863(2) 0.0358(2) Uani 1 3 d S T P . .
Mg1 Mg 0.833333 0.666667 0.666667 0.0300(5) Uani 1 2 d S . P . .
N1 N 0.8245(2) 0.55263(19) 0.67661(10) 0.0320(9) Uani 1 1 d . . . . .
N2 N 0.73552(19) 0.6264(2) 0.69474(9) 0.0314(9) Uani 1 1 d . . . . .
N3 N 0.7745(2) 0.6300(2) 0.61991(9) 0.0312(9) Uani 1 1 d . . . . .
C1 C 0.7534(2) 0.4213(2) 0.66888(12) 0.0334(11) Uani 1 1 d . . . . .
C2 C 0.7726(2) 0.4929(2) 0.66025(12) 0.0335(11) Uani 1 1 d . . . . .
H2 H 0.747158 0.499764 0.641442 0.040 Uiso 1 1 calc R U . . .
C3 C 0.8613(3) 0.5414(3) 0.70251(13) 0.0391(12) Uani 1 1 d . . . . .
H3 H 0.898357 0.582633 0.714547 0.047 Uiso 1 1 calc R U . . .
C4 C 0.8479(3) 0.4731(3) 0.71239(13) 0.0445(13) Uani 1 1 d . . . . .
H4 H 0.875674 0.468017 0.730628 0.053 Uiso 1 1 calc R U . . .
C5 C 0.7934(3) 0.4116(3) 0.69554(12) 0.0393(12) Uani 1 1 d . . . . .
H5 H 0.783507 0.364063 0.701943 0.047 Uiso 1 1 calc R U . . .
C6 C 0.7292(3) 0.6246(2) 0.73096(12) 0.0356(11) Uani 1 1 d . . . . .
C7 C 0.6514(3) 0.5835(3) 0.73992(14) 0.0436(13) Uani 1 1 d . . . . .
H7 H 0.631424 0.573639 0.762950 0.052 Uiso 1 1 calc R U . . .
C8 C 0.6128(3) 0.5620(3) 0.70941(14) 0.0430(12) Uani 1 1 d . . . . .
H8 H 0.561135 0.535082 0.707111 0.052 Uiso 1 1 calc R U . . .
C9 C 0.6661(3) 0.5885(2) 0.68082(12) 0.0343(11) Uani 1 1 d . . . . .
C10 C 0.6485(2) 0.5745(2) 0.64469(13) 0.0357(11) Uani 1 1 d . . . . .
C11 C 0.6981(3) 0.5935(2) 0.61654(13) 0.0349(11) Uani 1 1 d . . . . .
C12 C 0.6795(3) 0.5808(3) 0.57959(13) 0.0459(13) Uani 1 1 d . . . . .
H12 H 0.631667 0.557246 0.569929 0.055 Uiso 1 1 calc R U . . .
C13 C 0.7435(3) 0.6091(3) 0.56125(14) 0.0518(14) Uani 1 1 d . . . . .
H13 H 0.748177 0.608387 0.536467 0.062 Uiso 1 1 calc R U . . .
C14 C 0.8034(3) 0.6405(3) 0.58659(12) 0.0370(12) Uani 1 1 d . . . . .
C15 C 0.8787(3) 0.6781(3) 0.57818(12) 0.0344(11) Uani 1 1 d . . . . .
C16 C 0.8993(3) 0.6881(3) 0.53961(14) 0.0457(13) Uani 1 1 d . . . . .
C17 C 0.8857(3) 0.7333(3) 0.51813(16) 0.0613(16) Uani 1 1 d . . . . .
H17 H 0.860073 0.755608 0.527598 0.074 Uiso 1 1 calc R U . . .
C18 C 0.9082(4) 0.7467(4) 0.48339(16) 0.077(2) Uani 1 1 d . . . . .
H18 H 0.898139 0.777673 0.469268 0.092 Uiso 1 1 calc R U . . .
C19 C 0.9457(4) 0.7143(5) 0.46965(17) 0.083(2) Uani 1 1 d . . . . .
H19 H 0.961621 0.723171 0.445921 0.100 Uiso 1 1 calc R U . . .
C20 C 0.9601(4) 0.6693(4) 0.49007(17) 0.082(2) Uani 1 1 d . . . . .
H20 H 0.986337 0.647724 0.480486 0.098 Uiso 1 1 calc R U . . .
C21 C 0.9360(4) 0.6551(4) 0.52510(15) 0.0637(17) Uani 1 1 d . . . . .
H21 H 0.944717 0.622826 0.538903 0.076 Uiso 1 1 calc R U . . .
C22 C 0.5677(3) 0.5324(3) 0.63541(14) 0.0457(13) Uani 1 1 d . . . . .
C23 C 0.5251(4) 0.5634(5) 0.6399(2) 0.103(3) Uani 1 1 d . . . . .
H23 H 0.546761 0.612607 0.647648 0.123 Uiso 1 1 calc R U . . .
C24 C 0.4489(5) 0.5235(8) 0.6331(3) 0.147(5) Uani 1 1 d . . . . .
H24 H 0.419915 0.545628 0.637053 0.176 Uiso 1 1 calc R U . . .
C25 C 0.4178(5) 0.4550(8) 0.6213(3) 0.137(5) Uani 1 1 d . . . . .
H25 H 0.367415 0.429721 0.615321 0.164 Uiso 1 1 calc R U . . .
C26 C 0.4582(5) 0.4211(5) 0.6178(2) 0.104(3) Uani 1 1 d . . . . .
H26 H 0.435360 0.371250 0.610938 0.125 Uiso 1 1 calc R U . . .
C27 C 0.5347(4) 0.4611(3) 0.62447(18) 0.078(2) Uani 1 1 d . . . . .
H27 H 0.563110 0.438235 0.621322 0.093 Uiso 1 1 calc R U . . .
Cl2S Cl 0.4548(8) 0.6867(10) 0.5586(4) 0.519(17) Uani 0.5 1 d D U P . .
Cl3S Cl 0.5587(6) 0.8334(5) 0.5465(2) 0.234(4) Uani 0.5 1 d D U P . .
Cl4S Cl 0.5705(6) 0.7538(5) 0.6006(2) 0.269(6) Uani 0.5 1 d D U P . .
C2S C 0.5376(10) 0.7547(9) 0.5630(6) 0.195(12) Uani 0.5 1 d D U P . .
H2S H 0.565513 0.739321 0.547325 0.234 Uiso 0.5 1 calc R U P . .
Cl1S Cl 0.69260(12) 0.42207(11) 0.78201(5) 0.0962(6) Uani 1 1 d . . . . .
C1S C 0.666667 0.333333 0.7689(4) 0.086(4) Uani 1 3 d S T P . .
H1S H 0.666667 0.333331 0.742590 0.104 Uiso 1 3 calc R U P . .

loop_
_atom_site_aniso_label
_atom_site_aniso_U_11
_atom_site_aniso_U_22
_atom_site_aniso_U_33
_atom_site_aniso_U_23
_atom_site_aniso_U_13
_atom_site_aniso_U_12
Sb1 0.0294(2) 0.0294(2) 0.0487(4) 0.000 0.000 0.01472(12)
Mg1 0.0244(11) 0.0255(11) 0.0360(12) 0.0000(9) -0.0048(9) 0.0094(9)
N1 0.028(2) 0.023(2) 0.040(2) 0.0048(17) -0.0036(18) 0.0091(17)
N2 0.025(2) 0.030(2) 0.037(2) 0.0012(17) -0.0016(17) 0.0116(17)
N3 0.031(2) 0.025(2) 0.034(2) -0.0020(17) -0.0047(17) 0.0119(17)
C1 0.027(2) 0.031(3) 0.043(3) -0.005(2) 0.005(2) 0.016(2)
C2 0.030(3) 0.027(3) 0.043(3) 0.004(2) -0.006(2) 0.014(2)
C3 0.039(3) 0.033(3) 0.047(3) -0.008(2) -0.013(2) 0.019(2)
C4 0.054(3) 0.039(3) 0.046(3) -0.004(2) -0.013(3) 0.027(3)
C5 0.041(3) 0.030(3) 0.049(3) 0.009(2) -0.004(2) 0.020(2)
C6 0.039(3) 0.026(2) 0.041(3) 0.004(2) 0.007(2) 0.016(2)
C7 0.044(3) 0.038(3) 0.046(3) 0.009(2) 0.011(3) 0.019(2)
C8 0.030(3) 0.037(3) 0.057(3) 0.001(3) 0.000(3) 0.013(2)
C9 0.030(3) 0.028(2) 0.046(3) 0.005(2) 0.000(2) 0.015(2)
C10 0.029(3) 0.025(2) 0.049(3) 0.001(2) -0.009(2) 0.009(2)
C11 0.030(3) 0.022(2) 0.046(3) 0.003(2) -0.010(2) 0.009(2)
C12 0.037(3) 0.043(3) 0.044(3) 0.003(2) -0.011(3) 0.010(3)
C13 0.055(4) 0.053(3) 0.038(3) -0.005(3) -0.017(3) 0.020(3)
C14 0.041(3) 0.031(3) 0.039(3) 0.001(2) -0.004(2) 0.018(2)
C15 0.041(3) 0.032(3) 0.032(3) 0.005(2) 0.001(2) 0.020(2)
C16 0.039(3) 0.040(3) 0.045(3) 0.001(2) -0.004(2) 0.010(3)
C17 0.065(4) 0.056(4) 0.059(4) 0.011(3) 0.004(3) 0.027(3)
C18 0.087(5) 0.087(5) 0.045(4) 0.030(4) 0.011(4) 0.035(4)
C19 0.088(5) 0.108(6) 0.040(4) 0.010(4) 0.013(4) 0.039(5)
C20 0.096(6) 0.117(7) 0.053(4) 0.015(4) 0.022(4) 0.069(5)
C21 0.081(5) 0.080(4) 0.045(3) 0.010(3) 0.014(3) 0.052(4)
C22 0.028(3) 0.046(3) 0.049(3) 0.010(3) -0.008(2) 0.007(2)
C23 0.052(4) 0.112(7) 0.152(8) -0.048(6) -0.035(5) 0.047(5)
C24 0.062(6) 0.206(13) 0.184(11) -0.066(10) -0.049(7) 0.075(8)
C25 0.039(5) 0.192(13) 0.112(7) 0.001(8) -0.014(5) 0.007(7)
C26 0.074(6) 0.066(5) 0.088(6) 0.029(4) -0.045(5) -0.028(4)
C27 0.064(4) 0.045(4) 0.090(5) 0.011(3) -0.042(4) 0.002(3)
Cl2S 0.282(15) 0.43(2) 0.434(19) 0.107(18) -0.141(15) -0.130(16)
Cl3S 0.263(11) 0.209(9) 0.159(6) -0.055(6) 0.019(6) 0.064(8)
Cl4S 0.282(11) 0.142(6) 0.174(6) 0.003(5) -0.032(7) -0.051(7)
C2S 0.101(16) 0.18(2) 0.24(3) -0.06(2) 0.011(17) 0.029(17)
Cl1S 0.1032(16) 0.0787(13) 0.1058(14) -0.0216(11) -0.0097(12) 0.0448(12)
C1S 0.082(6) 0.082(6) 0.094(9) 0.000 0.000 0.041(3)

loop_
_atom_type_symbol
_atom_type_description
_atom_type_scat_dispersion_real
_atom_type_scat_dispersion_imag
_atom_type_scat_source
C C 0.0033 0.0016 'International Tables Vol C Tables 4.2.6.8 and 6.1.1.4'
H H 0.0000 0.0000 'International Tables Vol C Tables 4.2.6.8 and 6.1.1.4'
Cl Cl 0.1484 0.1585 'International Tables Vol C Tables 4.2.6.8 and 6.1.1.4'
Mg Mg 0.0486 0.0363 'International Tables Vol C Tables 4.2.6.8 and 6.1.1.4'
N N 0.0061 0.0033 'International Tables Vol C Tables 4.2.6.8 and 6.1.1.4'
Sb Sb -0.5866 1.5461 'International Tables Vol C Tables 4.2.6.8 and 6.1.1.4'

loop_
_exptl_crystal_face_index_h
_exptl_crystal_face_index_k
_exptl_crystal_face_index_l
_exptl_crystal_face_perp_dist
-5 0 1 0.1248
5 0 -1 0.1248
-5 5 -1 0.2000
5 -5 1 0.2000
1 -1 -5 0.0648
-1 1 5 0.0648
-2 7 -1 0.1347
0 0 -1 0.0871
1 -1 5 0.1279
0 4 -5 0.1056
2 -4 5 0.1673

loop_
_geom_angle_atom_site_label_1
_geom_angle_atom_site_label_2
_geom_angle_atom_site_label_3
_geom_angle
_geom_angle_site_symmetry_1
_geom_angle_site_symmetry_3
_geom_angle_publ_flag
C1 Sb1 C1 94.62(16) 3_665 2_655 ?
C1 Sb1 C1 94.61(16) 3_665 . ?
C1 Sb1 C1 94.61(16) 2_655 . ?
N1 Mg1 N1 180.0 13_666 . ?
N2 Mg1 N1 86.81(14) 13_666 13_666 ?
N2 Mg1 N1 86.81(14) . . ?
N2 Mg1 N1 93.19(14) . 13_666 ?
N2 Mg1 N1 93.19(14) 13_666 . ?
N2 Mg1 N2 180.0 . 13_666 ?
N3 Mg1 N1 91.67(14) . . ?
N3 Mg1 N1 88.33(13) . 13_666 ?
N3 Mg1 N1 88.33(13) 13_666 . ?
N3 Mg1 N1 91.67(14) 13_666 13_666 ?
N3 Mg1 N2 89.99(14) 13_666 . ?
N3 Mg1 N2 89.99(14) . 13_666 ?
N3 Mg1 N2 90.01(14) . . ?
N3 Mg1 N2 90.01(14) 13_666 13_666 ?
N3 Mg1 N3 180.0 13_666 . ?
C2 N1 Mg1 119.9(3) . . ?
C2 N1 C3 116.4(4) . . ?
C3 N1 Mg1 122.7(3) . . ?
C6 N2 Mg1 125.6(3) . . ?
C9 N2 Mg1 126.0(3) . . ?
C9 N2 C6 107.9(4) . . ?
C11 N3 Mg1 126.2(3) . . ?
C14 N3 Mg1 126.3(3) . . ?
C14 N3 C11 107.5(4) . . ?
C2 C1 Sb1 117.8(3) . . ?
C2 C1 C5 117.5(4) . . ?
C5 C1 Sb1 124.7(4) . . ?
N1 C2 C1 124.7(4) . . ?
N1 C2 H2 117.7 . . ?
C1 C2 H2 117.7 . . ?
N1 C3 H3 118.3 . . ?
N1 C3 C4 123.4(5) . . ?
C4 C3 H3 118.3 . . ?
C3 C4 H4 120.2 . . ?
C3 C4 C5 119.7(5) . . ?
C5 C4 H4 120.2 . . ?
C1 C5 H5 120.8 . . ?
C4 C5 C1 118.4(4) . . ?
C4 C5 H5 120.8 . . ?
N2 C6 C7 108.2(4) . . ?
N2 C6 C15 125.8(4) . 13_666 ?
C15 C6 C7 126.0(4) 13_666 . ?
C6 C7 H7 126.0 . . ?
C8 C7 C6 107.9(4) . . ?
C8 C7 H7 126.0 . . ?
C7 C8 H8 126.6 . . ?
C7 C8 C9 106.8(4) . . ?
C9 C8 H8 126.6 . . ?
N2 C9 C8 109.2(4) . . ?
N2 C9 C10 125.9(4) . . ?
C10 C9 C8 124.8(4) . . ?
C9 C10 C22 116.6(4) . . ?
C11 C10 C9 126.8(4) . . ?
C11 C10 C22 116.6(4) . . ?
N3 C11 C10 125.0(4) . . ?
N3 C11 C12 108.8(4) . . ?
C10 C11 C12 126.2(4) . . ?
C11 C12 H12 126.4 . . ?
C13 C12 C11 107.2(4) . . ?
C13 C12 H12 126.4 . . ?
C12 C13 H13 126.1 . . ?
C12 C13 C14 107.8(4) . . ?
C14 C13 H13 126.1 . . ?
N3 C14 C13 108.7(4) . . ?
N3 C14 C15 125.7(4) . . ?
C15 C14 C13 125.6(5) . . ?
C6 C15 C16 116.2(4) 13_666 . ?
C14 C15 C6 126.4(4) . 13_666 ?
C14 C15 C16 117.5(4) . . ?
C17 C16 C15 121.5(5) . . ?
C21 C16 C15 120.5(5) . . ?
C21 C16 C17 118.0(5) . . ?
C16 C17 H17 118.9 . . ?
C18 C17 C16 122.2(6) . . ?
C18 C17 H17 118.9 . . ?
C17 C18 H18 120.6 . . ?
C19 C18 C17 118.8(7) . . ?
C19 C18 H18 120.6 . . ?
C18 C19 H19 119.7 . . ?
C20 C19 C18 120.6(6) . . ?
C20 C19 H19 119.7 . . ?
C19 C20 H20 119.9 . . ?
C19 C20 C21 120.1(7) . . ?
C21 C20 H20 119.9 . . ?
C16 C21 C20 120.2(6) . . ?
C16 C21 H21 119.9 . . ?
C20 C21 H21 119.9 . . ?
C23 C22 C10 120.6(5) . . ?
C23 C22 C27 118.0(6) . . ?
C27 C22 C10 121.2(5) . . ?
C22 C23 H23 119.4 . . ?
C22 C23 C24 121.2(9) . . ?
C24 C23 H23 119.4 . . ?
C23 C24 H24 119.9 . . ?
C25 C24 C23 120.2(10) . . ?
C25 C24 H24 119.9 . . ?
C24 C25 H25 119.9 . . ?
C24 C25 C26 120.3(9) . . ?
C26 C25 H25 119.9 . . ?
C25 C26 H26 120.3 . . ?
C25 C26 C27 119.4(9) . . ?
C27 C26 H26 120.3 . . ?
C22 C27 C26 120.7(8) . . ?
C22 C27 H27 119.6 . . ?
C26 C27 H27 119.6 . . ?
Cl2S C2S H2S 101.5 . . ?
Cl3S C2S Cl2S 119.4(13) . . ?
Cl3S C2S H2S 101.5 . . ?
Cl4S C2S Cl2S 111.4(12) . . ?
Cl4S C2S Cl3S 117.5(12) . . ?
Cl4S C2S H2S 101.5 . . ?
Cl1S C1S Cl1S 112.1(4) . 2_655 ?
Cl1S C1S Cl1S 112.1(4) 3_665 . ?
Cl1S C1S Cl1S 112.1(4) 3_665 2_655 ?
Cl1S C1S H1S 106.7 3_665 . ?
Cl1S C1S H1S 106.7 2_655 . ?
Cl1S C1S H1S 106.7 . . ?

loop_
_geom_bond_atom_site_label_1
_geom_bond_atom_site_label_2
_geom_bond_distance
_geom_bond_site_symmetry_2
_geom_bond_publ_flag
Sb1 C1 2.155(5) 3_665 ?
Sb1 C1 2.155(5) . ?
Sb1 C1 2.155(5) 2_655 ?
Mg1 N1 2.330(4) . ?
Mg1 N1 2.330(4) 13_666 ?
Mg1 N2 2.072(4) . ?
Mg1 N2 2.072(4) 13_666 ?
Mg1 N3 2.065(3) . ?
Mg1 N3 2.065(3) 13_666 ?
N1 C2 1.329(6) . ?
N1 C3 1.336(6) . ?
N2 C6 1.370(6) . ?
N2 C9 1.365(6) . ?
N3 C11 1.390(6) . ?
N3 C14 1.363(6) . ?
C1 C2 1.381(6) . ?
C1 C5 1.387(6) . ?
C2 H2 0.9400 . ?
C3 H3 0.9400 . ?
C3 C4 1.364(7) . ?
C4 H4 0.9400 . ?
C4 C5 1.376(7) . ?
C5 H5 0.9400 . ?
C6 C7 1.451(7) . ?
C6 C15 1.402(7) 13_666 ?
C7 H7 0.9400 . ?
C7 C8 1.347(7) . ?
C8 H8 0.9400 . ?
C8 C9 1.448(7) . ?
C9 C10 1.402(6) . ?
C10 C11 1.396(7) . ?
C10 C22 1.507(7) . ?
C11 C12 1.434(7) . ?
C12 H12 0.9400 . ?
C12 C13 1.353(7) . ?
C13 H13 0.9400 . ?
C13 C14 1.447(7) . ?
C14 C15 1.402(7) . ?
C15 C16 1.501(7) . ?
C16 C17 1.378(8) . ?
C16 C21 1.377(8) . ?
C17 H17 0.9400 . ?
C17 C18 1.372(8) . ?
C18 H18 0.9400 . ?
C18 C19 1.370(10) . ?
C19 H19 0.9400 . ?
C19 C20 1.362(10) . ?
C20 H20 0.9400 . ?
C20 C21 1.391(8) . ?
C21 H21 0.9400 . ?
C22 C23 1.351(9) . ?
C22 C27 1.357(8) . ?
C23 H23 0.9400 . ?
C23 C24 1.405(11) . ?
C24 H24 0.9400 . ?
C24 C25 1.321(15) . ?
C25 H25 0.9400 . ?
C25 C26 1.356(15) . ?
C26 H26 0.9400 . ?
C26 C27 1.410(10) . ?
C27 H27 0.9400 . ?
Cl2S C2S 1.610(14) . ?
Cl3S C2S 1.602(14) . ?
Cl4S C2S 1.581(14) . ?
C2S H2S 0.9900 . ?
Cl1S C1S 1.727(4) . ?
C1S H1S 0.9900 . ?

loop_
_geom_torsion_atom_site_label_1
_geom_torsion_atom_site_label_2
_geom_torsion_atom_site_label_3
_geom_torsion_atom_site_label_4
_geom_torsion
_geom_torsion_site_symmetry_1
_geom_torsion_site_symmetry_2
_geom_torsion_site_symmetry_3
_geom_torsion_site_symmetry_4
_geom_torsion_publ_flag
Sb1 C1 C2 N1 179.5(3) . . . . ?
Sb1 C1 C5 C4 179.3(4) . . . . ?
Mg1 N1 C2 C1 -167.4(4) . . . . ?
Mg1 N1 C3 C4 169.0(4) . . . . ?
Mg1 N2 C6 C7 -172.4(3) . . . . ?
Mg1 N2 C6 C15 5.7(6) . . . 13_666 ?
Mg1 N2 C9 C8 173.0(3) . . . . ?
Mg1 N2 C9 C10 -4.7(7) . . . . ?
Mg1 N3 C11 C10 -1.3(6) . . . . ?
Mg1 N3 C11 C12 177.2(3) . . . . ?
Mg1 N3 C14 C13 -177.4(3) . . . . ?
Mg1 N3 C14 C15 0.3(7) . . . . ?
N1 C3 C4 C5 -0.7(8) . . . . ?
N2 C6 C7 C8 -0.5(5) . . . . ?
N2 C9 C10 C11 3.0(8) . . . . ?
N2 C9 C10 C22 -179.0(4) . . . . ?
N3 C11 C12 C13 0.1(6) . . . . ?
N3 C14 C15 C6 2.8(8) . . . 13_666 ?
N3 C14 C15 C16 -175.9(4) . . . . ?
C2 N1 C3 C4 -0.1(7) . . . . ?
C2 C1 C5 C4 1.9(7) . . . . ?
C3 N1 C2 C1 2.0(7) . . . . ?
C3 C4 C5 C1 -0.2(8) . . . . ?
C5 C1 C2 N1 -2.9(7) . . . . ?
C6 N2 C9 C8 0.8(5) . . . . ?
C6 N2 C9 C10 -176.9(4) . . . . ?
C6 C7 C8 C9 0.9(6) . . . . ?
C6 C15 C16 C17 -110.9(6) 13_666 . . . ?
C6 C15 C16 C21 65.8(7) 13_666 . . . ?
C7 C8 C9 N2 -1.1(6) . . . . ?
C7 C8 C9 C10 176.6(5) . . . . ?
C8 C9 C10 C11 -174.3(5) . . . . ?
C8 C9 C10 C22 3.7(7) . . . . ?
C9 N2 C6 C7 -0.2(5) . . . . ?
C9 N2 C6 C15 177.9(4) . . . 13_666 ?
C9 C10 C11 N3 0.3(8) . . . . ?
C9 C10 C11 C12 -178.0(5) . . . . ?
C9 C10 C22 C23 68.5(7) . . . . ?
C9 C10 C22 C27 -107.4(6) . . . . ?
C10 C11 C12 C13 178.6(5) . . . . ?
C10 C22 C23 C24 -176.6(8) . . . . ?
C10 C22 C27 C26 176.4(6) . . . . ?
C11 N3 C14 C13 -0.6(5) . . . . ?
C11 N3 C14 C15 177.2(4) . . . . ?
C11 C10 C22 C23 -113.3(7) . . . . ?
C11 C10 C22 C27 70.8(7) . . . . ?
C11 C12 C13 C14 -0.4(6) . . . . ?
C12 C13 C14 N3 0.6(6) . . . . ?
C12 C13 C14 C15 -177.1(5) . . . . ?
C13 C14 C15 C6 -179.8(5) . . . 13_666 ?
C13 C14 C15 C16 1.4(7) . . . . ?
C14 N3 C11 C10 -178.2(4) . . . . ?
C14 N3 C11 C12 0.3(5) . . . . ?
C14 C15 C16 C17 68.0(6) . . . . ?
C14 C15 C16 C21 -115.3(6) . . . . ?
C15 C6 C7 C8 -178.6(5) 13_666 . . . ?
C15 C16 C17 C18 175.9(6) . . . . ?
C15 C16 C21 C20 -174.9(6) . . . . ?
C16 C17 C18 C19 -0.1(10) . . . . ?
C17 C16 C21 C20 1.9(9) . . . . ?
C17 C18 C19 C20 0.2(12) . . . . ?
C18 C19 C20 C21 0.8(12) . . . . ?
C19 C20 C21 C16 -1.9(11) . . . . ?
C21 C16 C17 C18 -0.9(9) . . . . ?
C22 C10 C11 N3 -177.7(4) . . . . ?
C22 C10 C11 C12 4.0(7) . . . . ?
C22 C23 C24 C25 -1.8(17) . . . . ?
C23 C22 C27 C26 0.4(10) . . . . ?
C23 C24 C25 C26 4.3(19) . . . . ?
C24 C25 C26 C27 -4.4(16) . . . . ?
C25 C26 C27 C22 2.0(12) . . . . ?
C27 C22 C23 C24 -0.6(13) . . . . ?

loop_
_smtbx_masks_void_nr
_smtbx_masks_void_average_x
_smtbx_masks_void_average_y
_smtbx_masks_void_average_z
_smtbx_masks_void_volume
_smtbx_masks_void_count_electrons
_smtbx_masks_void_content
1 0.000 0.000 0.000 168.6 25.7 '0.5 CHCl3'
2 -0.951 -0.325 0.167 865.9 152.8 '2.5 CHCl3'
3 -0.741 -0.464 0.833 865.9 152.8 '2.5 CHCl3'
4 0.495 -0.504 0.500 865.9 152.8 '2.5 CHCl3'
5 0.333 0.667 0.667 168.6 25.7 '0.5 CHCl3'
6 0.667 0.333 0.333 168.6 25.7 '0.5 CHCl3'
